data_1535038
loop_
_publ_author_name
'Harrowfield, J.M.B.'
'Patrick, J.M.'
'Kepert, D.L.'
'White, A.H.'

_publ_section_title
;
 Structure and stereochemistry in 'f-block' complexes of high coordination
 number. VIII The (M(unidentate)9) system. Crystal structures of (M (O
 H2)9) (C F3 S O3)3, M= La, Gd, Lu, Y
;
_journal_name_full 'Australian Journal of Chemistry'
_journal_page_first 483
_journal_page_last 492
_journal_volume 36
_journal_year 1983
_chemical_formula_sum 'C3 H18 F9 La O18 S3'
_chemical_name_systematic '(La (H2 O)9) ((C F3) S O3)3'
_space_group_IT_number 176
_symmetry_space_group_name_Hall '-P 6c'
_symmetry_space_group_name_H-M 'P 63/m'
_cell_angle_alpha 90
_cell_angle_beta 90
_cell_angle_gamma 120
_cell_formula_units_Z 2
_cell_length_a 13.99
_cell_length_b 13.99
_cell_length_c 7.444
_cell_volume 1261.747
_citation_journal_id_ASTM AJCHAS
_cod_data_source_file Harrowfield_AJCHAS_1983_269.cif
_cod_data_source_block C3H18F9La1O18S3
_cod_original_formula_sum 'C3 H18 F9 La1 O18 S3'
_cod_database_code 1535038

loop_
_symmetry_equiv_pos_as_xyz
x,y,z
x-y,x,z+1/2
-y,x-y,z
-x,-y,z+1/2
-x+y,-x,z
y,-x+y,z+1/2
-x,-y,-z
-x+y,-x,-z-1/2
y,-x+y,-z
x,y,-z-1/2
x-y,x,-z
-y,x-y,-z-1/2

loop_
_atom_site_label
_atom_site_type_symbol
_atom_site_fract_x
_atom_site_fract_y
_atom_site_fract_z
_atom_site_occupancy
_atom_site_U_iso_or_equiv
H2 H+1 0.145 0.502 0.471 1 0.0
O2 O-2 0.2053 0.5403 0.4885 1 0.0
C1 C+2 0.224 0.2322 0.75 1 0.0
H3 H+1 0.219 0.513 0.569 1 0.0
H1 H+1 0.349 0.45 0.153 1 0.0
F1 F-1 0.2799 0.1795 0.75 1 0.0
F2 F-1 0.1618 0.2035 0.6063 1 0.0
O3 O-2 0.2487 0.4278 0.75 1 0.0
La1 La+3 0.33333 0.66667 0.25 1 0.0
O4 O-2 0.3812 0.399 0.5869 1 0.0
O1 O-2 0.3503 0.4888 0.25 1 0.0
S1 S+6 0.31944 0.3807 0.75 1 0.0
